data_7132798
loop_
_publ_author_name
'Onn, Chee S.'
'Hill, Anthony F.'

_publ_section_title
;
 Carbon-chalcogen wires: alkynyltellurolatocarbynes.
;
_journal_issue 26
_journal_name_full 'Chemical communications (Cambridge, England)'
_journal_page_first 3555
_journal_page_last 3558
_journal_paper_doi 10.1039/d4cc00303a
_journal_volume 60
_journal_year 2024
_chemical_formula_moiety 'C23 H31 Au B Cl N6 O2 S Si W'
_chemical_formula_sum 'C23 H31 Au B Cl N6 O2 S Si W'
_chemical_formula_weight 910.76
_chemical_name_common 'Thesis - Compound A.2 - CO298'
_chemical_name_systematic CO298
_space_group_crystal_system monoclinic
_space_group_IT_number 11
_space_group_name_Hall '-P 2yb'
_space_group_name_H-M_alt 'P 1 21/m 1'
_atom_sites_solution_hydrogens mixed
_audit_creation_date 2020-09-02
_audit_creation_method
;
Olex2 1.3
(compiled 2020.07.31 svn.rc2a77460 for OlexSys, GUI svn.r6145)
;
_audit_update_record
;
2020-09-21 deposited with the CCDC.	2024-02-20 downloaded from the CCDC.
;
_cell_angle_alpha 90
_cell_angle_beta 108.592(4)
_cell_angle_gamma 90
_cell_formula_units_Z 6
_cell_length_a 12.3181(4)
_cell_length_b 24.9472(13)
_cell_length_c 16.5061(6)
_cell_measurement_reflns_used 4789
_cell_measurement_temperature 150.01(10)
_cell_measurement_theta_max 70.8930
_cell_measurement_theta_min 3.7710
_cell_volume 4807.6(4)
_computing_cell_refinement 'CrysAlisPro 1.171.40.36a (Rigaku OD, 2018)'
_computing_data_collection 'CrysAlisPro 1.171.40.36a (Rigaku OD, 2018)'
_computing_data_reduction 'CrysAlisPro 1.171.40.36a (Rigaku OD, 2018)'
_computing_molecular_graphics 'Olex2 1.3 (Dolomanov et al., 2009)'
_computing_publication_material 'Olex2 1.3 (Dolomanov et al., 2009)'
_computing_structure_refinement 'SHELXL 2018/3 (Sheldrick, 2015)'
_computing_structure_solution 'SHELXT 2018/2 (Sheldrick, 2018)'
_diffrn_ambient_environment N~2~
_diffrn_ambient_temperature 150.01(10)
_diffrn_detector 'CCD plate'
_diffrn_detector_area_resol_mean 8.1297
_diffrn_detector_type EosS2
_diffrn_measured_fraction_theta_full 0.990
_diffrn_measured_fraction_theta_max 0.990
_diffrn_measurement_details
;
List of Runs (angles in degrees, time in seconds):

  # Type    Start    End  Width  t~exp~   \w     \q     \k     \f   Frames
#--------------------------------------------------------------------------
  1  \w   -104.00 -21.00   1.00   15.50    --  -36.59 -57.00  60.00   83
  2  \w    -87.00 -11.00   1.00   15.50    --  -36.59 125.00-150.00   76
  3  \w    -37.00 -11.00   1.00   15.50    --  -36.59 -19.00 120.00   26
  4  \w   -107.00 -63.00   1.00   15.50    --  -36.59 -19.00 120.00   44
  5  \w    112.00 148.00   1.00   62.00    --  104.89 111.00-150.00   36
  6  \w    104.00 172.00   1.00   62.00    --  104.89 111.00-180.00   68
  7  \w     78.00 106.00   1.00   62.00    --  104.89 -95.00 120.00   28
  8  \w     59.00 123.00   1.00   62.00    --  104.89 -61.00  90.00   64
  9  \w     69.00 173.00   1.00   62.00    --  104.89  15.00 -90.00  104
 10  \w     64.00 146.00   1.00   62.00    --  104.89 178.00-150.00   82
 11  \w    106.00 171.00   1.00   62.00    --  104.89  77.00 -60.00   65
;
_diffrn_measurement_device 'four-circle diffractometer'
_diffrn_measurement_device_type 'SuperNova, Dual, Cu at home/near, EosS2'
_diffrn_measurement_method '\w scans'
_diffrn_orient_matrix_type 'CrysAlisPro convention (1999,Acta A55,543-557)'
_diffrn_orient_matrix_UB_11 0.1081176000
_diffrn_orient_matrix_UB_12 -0.0335679000
_diffrn_orient_matrix_UB_13 0.0088313000
_diffrn_orient_matrix_UB_21 0.0740033000
_diffrn_orient_matrix_UB_22 0.0510688000
_diffrn_orient_matrix_UB_23 0.0227797000
_diffrn_orient_matrix_UB_31 0.0156821000
_diffrn_orient_matrix_UB_32 -0.0091518000
_diffrn_orient_matrix_UB_33 0.0953106000
_diffrn_radiation_monochromator mirror
_diffrn_radiation_probe x-ray
_diffrn_radiation_type 'Cu K\a'
_diffrn_radiation_wavelength 1.54184
_diffrn_reflns_av_R_equivalents 0.0399
_diffrn_reflns_av_unetI/netI 0.0637
_diffrn_reflns_Laue_measured_fraction_full 0.990
_diffrn_reflns_Laue_measured_fraction_max 0.990
_diffrn_reflns_limit_h_max 14
_diffrn_reflns_limit_h_min -13
_diffrn_reflns_limit_k_max 29
_diffrn_reflns_limit_k_min -19
_diffrn_reflns_limit_l_max 19
_diffrn_reflns_limit_l_min -12
_diffrn_reflns_number 15801
_diffrn_reflns_point_group_measured_fraction_full 0.990
_diffrn_reflns_point_group_measured_fraction_max 0.990
_diffrn_reflns_theta_full 66.601
_diffrn_reflns_theta_max 66.601
_diffrn_reflns_theta_min 3.543
_diffrn_source 'micro-focus sealed X-ray tube'
_diffrn_source_type 'SuperNova (Cu) X-ray Source'
_exptl_absorpt_coefficient_mu 16.992
_exptl_absorpt_correction_T_max 0.483
_exptl_absorpt_correction_T_min 0.252
_exptl_absorpt_correction_type multi-scan
_exptl_absorpt_process_details
;
CrysAlisPro 1.171.40.36a (Rigaku Oxford Diffraction, 2018)
Analytical numeric absorption correction using a multifaceted crystal
			model based on expressions derived by R.C. Clark & J.S. Reid.
(Clark, R. C. & Reid, J. S. (1995). Acta Cryst. A51, 887-897)
Empirical absorption correction using spherical harmonics,
 implemented in SCALE3 ABSPACK scaling algorithm.
;
_exptl_crystal_colour 'clear light orange'
_exptl_crystal_colour_lustre clear
_exptl_crystal_colour_modifier light
_exptl_crystal_colour_primary orange
_exptl_crystal_density_diffrn 1.887
_exptl_crystal_description plate
_exptl_crystal_F_000 2592
_exptl_crystal_size_max 0.079
_exptl_crystal_size_mid 0.071
_exptl_crystal_size_min 0.054
_refine_diff_density_max 3.108
_refine_diff_density_min -1.649
_refine_diff_density_rms 0.270
_refine_ls_extinction_method none
_refine_ls_goodness_of_fit_ref 1.164
_refine_ls_hydrogen_treatment mixed
_refine_ls_matrix_type full
_refine_ls_number_parameters 482
_refine_ls_number_reflns 8618
_refine_ls_number_restraints 2
_refine_ls_restrained_S_all 1.164
_refine_ls_R_factor_all 0.0970
_refine_ls_R_factor_gt 0.0772
_refine_ls_shift/su_max 0.001
_refine_ls_shift/su_mean 0.000
_refine_ls_structure_factor_coef Fsqd
_refine_ls_weighting_details 'w=1/[\s^2^(Fo^2^)+(0.0448P)^2^+193.6506P] where P=(Fo^2^+2Fc^2^)/3'
_refine_ls_weighting_scheme calc
_refine_ls_wR_factor_gt 0.1912
_refine_ls_wR_factor_ref 0.2006
_reflns_Friedel_coverage 0.000
_reflns_number_gt 6818
_reflns_number_total 8618
_reflns_threshold_expression 'I > 2\s(I)'
_cod_data_source_file d4cc00303a2.cif
_cod_data_source_block co298_wstms_aucl_scale_abscorr
_cod_depositor_comments 'Adding full bibliography for 7132794--7132799.cif.'
_cod_database_code 7132798
_shelx_shelxl_version_number 2018/3
_chemical_oxdiff_formula 'C23 H31 B1 N6 O2 S1 Si1 W1 Au1 Cl1'
_chemical_oxdiff_usercomment 'D/H slow evap'
_shelx_space_group_comment
;
The symmetry employed for this shelxl refinement is uniquely defined
by the following loop, which should always be used as a source of
symmetry information in preference to the above space-group names.
They are only intended as comments.
;
_reflns_odcompleteness_completeness 98.53
_reflns_odcompleteness_iscentric 1
_reflns_odcompleteness_theta 68.13
_olex2_refinement_description
;
1. Fixed Uiso
 At 1.2 times of:
  All C(H) groups
 At 1.5 times of:
  All C(H,H,H) groups
2. Restrained distances
 B1-H1
 1.15 with sigma of 0.02
 B01G-H01J
 1.15 with sigma of 0.02
3. Uiso/Uaniso restraints and constraints
Uanis(C00J) = Uanis(C00W) = Uanis(C00W)
Uanis(C00N) = Uanis(C010) = Uanis(C010)
Uanis(C1) = Uanis(C3) = Uanis(C2)
Uanis(C8) = Uanis(C6) = Uanis(C7)
Uanis(C4AA) = Uanis(C2AA) = Uanis(C8) = Uanis(C7) = Uanis(C6)
Uanis(C01P) = Uanis(C3AA) = Uanis(C4) = Uanis(C5)
Uanis(C01C) = Uanis(C01I)
4. Others
 Fixed Sof: H01D(0.5) H01E(0.5) H01F(0.5) H01G(0.5) H01H(0.5) H01I(0.5)
 H2AA(0.5) H2AB(0.5) H2AC(0.5)
5.a Aromatic/amide H refined with riding coordinates:
 C00N(H00N), C21(H21), C16(H16), C010(H010), C11(H11)
5.b Idealised Me refined as rotating group:
 C14(H14A,H14B,H14C), C23(H23A,H23B,H23C), C18(H18A,H18B,H18C), C01B(H01A,H01B,
 H01C), C01C(H01D,H01E,H01F), C19(H19A,H19B,H19C), C01E(H01G,H01H,H01I),
 C01I(H01K,H01L,H01M), C13(H13A,H13B,H13C), C9(H9A,H9B,H9C), C7(H7A,H7B,H7C),
 C8(H8A,H8B,H8C), C4AA(H4AA,H4AB,H4AC), C2AA(H2AA,H2AB,H2AC), C6(H6A,H6B,H6C)
;
_ins_header
;
TITL CO_WSTMS_AuCl_scale_abs corr in P2(1)/m 
REM P2(1)/m (#11 in standard setting)
CELL 1.54184  12.318106  24.947157  16.506084  90.0000 108.5919  90.0000
ZERR    7.00   0.000405   0.001272   0.000601   0.0000   0.0037   0.0000
LATT  1
SYMM -x, y+1/2,-z 
SFAC C H B N O Si S Cl W Au
UNIT 161.00 217.00 7.00 42.00 14.00 7.00 7.00 7.00 7.00 7.00
TREF
HKLF 4
END
;
_olex2_submission_special_instructions 'No special instructions were received'
_oxdiff_exptl_absorpt_empirical_details
;
Empirical correction (ABSPACK) includes:
- Absorption correction using spherical harmonics
- Frame scaling
;
_oxdiff_exptl_absorpt_empirical_full_max 1.340
_oxdiff_exptl_absorpt_empirical_full_min 0.694

loop_
_space_group_symop_operation_xyz
'x, y, z'
'-x, y+1/2, -z'
'-x, -y, -z'
'x, -y-1/2, z'

loop_
_atom_site_label
_atom_site_type_symbol
_atom_site_fract_x
_atom_site_fract_y
_atom_site_fract_z
_atom_site_U_iso_or_equiv
_atom_site_adp_type
_atom_site_occupancy
_atom_site_site_symmetry_order
_atom_site_calc_flag
_atom_site_refinement_flags_posn
_atom_site_refinement_flags_adp
_atom_site_refinement_flags_occupancy
_atom_site_disorder_assembly
_atom_site_disorder_group
Au1 Au 0.17505(6) 0.51360(3) 0.08860(4) 0.03254(19) Uani 1 1 d . . . . .
W002 W 0.14191(9) 0.250000 0.28003(8) 0.0389(3) Uani 1 2 d S T P . .
W1 W 0.36056(6) 0.54458(4) 0.22899(5) 0.0395(2) Uani 1 1 d . . . . .
Au0A Au -0.09093(10) 0.250000 0.25883(8) 0.0512(3) Uani 1 2 d S T P . .
S1 S 0.0801(3) 0.5428(2) 0.2407(3) 0.0439(12) Uani 1 1 d . . . . .
S008 S 0.0439(8) 0.250000 0.4592(5) 0.081(3) Uani 1 2 d S T P . .
Si1 Si 0.2084(6) 0.5968(5) 0.5304(4) 0.085(3) Uani 1 1 d . . . . .
N00A N 0.2994(16) 0.250000 0.2500(14) 0.037(5) Uani 1 2 d S T P . .
Si0A Si 0.3969(17) 0.250000 0.6779(11) 0.125(6) Uani 1 2 d S T P . .
N6 N 0.5497(11) 0.4800(7) 0.1809(9) 0.035(3) Uani 1 1 d . . . . .
C1 C 0.2074(14) 0.5391(10) 0.2171(11) 0.045(3) Uani 1 1 d . . . . .
N3 N 0.4138(11) 0.5856(6) 0.1285(9) 0.034(3) Uani 1 1 d . . . . .
N4 N 0.5193(12) 0.5735(7) 0.1203(10) 0.040(4) Uani 1 1 d . . . . .
N00G N 0.2810(17) 0.250000 0.1589(17) 0.043(6) Uani 1 2 d S T P . .
N5 N 0.4448(11) 0.4728(7) 0.1953(9) 0.037(4) Uani 1 1 d . . . . .
N00I N 0.0987(11) 0.3001(6) 0.0984(9) 0.035(3) Uani 1 1 d . . . . .
C00J C 0.4157(19) 0.250000 0.2829(18) 0.040(4) Uani 1 2 d S T P . .
N2 N 0.6236(12) 0.5585(9) 0.2760(10) 0.052(5) Uani 1 1 d . . . . .
C00L C 0.388(2) 0.250000 0.1486(19) 0.039(6) Uani 1 2 d S T P . .
N00M N 0.0844(12) 0.3096(6) 0.1765(11) 0.040(4) Uani 1 1 d . . . . .
C00N C 0.469(2) 0.250000 0.229(2) 0.050(4) Uani 1 2 d S T P . .
H00N H 0.548469 0.250000 0.241273 0.060 Uiso 1 2 calc R U P . .
O2 O 0.2908(15) 0.6555(9) 0.2858(13) 0.082(6) Uani 1 1 d . . . . .
O1 O 0.3507(16) 0.4814(11) 0.3922(11) 0.097(8) Uani 1 1 d . . . . .
C21 C 0.5200(16) 0.3927(9) 0.1830(13) 0.049(5) Uani 1 1 d . . . . .
H21 H 0.529601 0.355849 0.180720 0.059 Uiso 1 1 calc R U . . .
N1 N 0.5355(12) 0.5631(9) 0.3115(10) 0.056(5) Uani 1 1 d . . . . .
C5 C 0.1635(19) 0.5772(12) 0.4176(15) 0.067(4) Uani 1 1 d . . . . .
C16 C 0.4411(16) 0.6363(8) 0.0276(14) 0.047(5) Uani 1 1 d . . . . .
H16 H 0.429136 0.661485 -0.015942 0.056 Uiso 1 1 calc R U . . .
O00U O 0.2630(16) 0.1588(8) 0.4082(12) 0.083(6) Uani 1 1 d . . . . .
C22 C 0.5936(16) 0.4315(9) 0.1740(13) 0.047(5) Uani 1 1 d . . . . .
C00W C 0.0385(13) 0.3591(8) 0.1718(13) 0.040(4) Uani 1 1 d . . . . .
C00X C 0.0572(15) 0.3427(8) 0.0482(13) 0.042(5) Uani 1 1 d . . . . .
C00Y C 0.054(2) 0.250000 0.3584(15) 0.051(8) Uani 1 2 d S T P . .
C3 C 0.3205(14) 0.6134(10) 0.2663(12) 0.045(3) Uani 1 1 d . . . . .
C010 C 0.0187(14) 0.3792(9) 0.0915(14) 0.050(4) Uani 1 1 d . . . . .
H010 H -0.015057 0.411933 0.071009 0.060 Uiso 1 1 calc R U . . .
C4 C 0.1319(19) 0.5633(12) 0.3436(15) 0.067(4) Uani 1 1 d . . . . .
C14 C 0.2532(15) 0.6503(10) 0.0629(15) 0.054(6) Uani 1 1 d . . . . .
H14A H 0.203776 0.624441 0.076381 0.081 Uiso 1 1 calc R U . . .
H14B H 0.219232 0.662379 0.005138 0.081 Uiso 1 1 calc R U . . .
H14C H 0.263745 0.680232 0.101174 0.081 Uiso 1 1 calc R U . . .
C12 C 0.7210(16) 0.5736(13) 0.3340(14) 0.074(9) Uani 1 1 d . . . . .
C23 C 0.7085(16) 0.4250(9) 0.1623(14) 0.052(5) Uani 1 1 d . . . . .
H23A H 0.704934 0.437358 0.106470 0.077 Uiso 1 1 calc R U . . .
H23B H 0.730032 0.387844 0.168164 0.077 Uiso 1 1 calc R U . . .
H23C H 0.764279 0.445592 0.204872 0.077 Uiso 1 1 calc R U . . .
C15 C 0.3684(15) 0.6246(8) 0.0726(12) 0.042(4) Uani 1 1 d . . . . .
C016 C 0.2188(16) 0.1915(9) 0.3619(14) 0.048(5) Uani 1 1 d . . . . .
C2 C 0.3533(14) 0.5031(9) 0.3325(12) 0.045(3) Uani 1 1 d . . . . .
C17 C 0.5355(15) 0.6039(9) 0.0589(13) 0.046(5) Uani 1 1 d . . . . .
C20 C 0.4270(16) 0.4196(9) 0.1962(12) 0.046(5) Uani 1 1 d . . . . .
C18 C 0.643(2) 0.5999(11) 0.0342(16) 0.067(7) Uani 1 1 d . . . . .
H18A H 0.708930 0.606144 0.083652 0.101 Uiso 1 1 calc R U . . .
H18B H 0.641268 0.626267 -0.008637 0.101 Uiso 1 1 calc R U . . .
H18C H 0.648482 0.564776 0.011971 0.101 Uiso 1 1 calc R U . . .
C01B C 0.0561(18) 0.3426(9) -0.0429(15) 0.055(6) Uani 1 1 d . . . . .
H01A H 0.133310 0.343777 -0.044401 0.082 Uiso 1 1 calc R U . . .
H01B H 0.014899 0.373402 -0.071907 0.082 Uiso 1 1 calc R U . . .
H01C H 0.019287 0.310596 -0.070702 0.082 Uiso 1 1 calc R U . . .
C01C C 0.463(3) 0.250000 0.378(2) 0.071(6) Uani 1 2 d S T P . .
H01D H 0.512275 0.219633 0.397130 0.106 Uiso 0.5 1 calc R U P A -1
H01E H 0.400833 0.247992 0.401754 0.106 Uiso 0.5 1 calc R U P A -1
H01F H 0.505362 0.282376 0.397417 0.106 Uiso 0.5 1 calc R U P A -1
C19 C 0.3227(17) 0.3954(11) 0.2103(14) 0.059(6) Uani 1 1 d . . . . .
H19A H 0.286203 0.421608 0.235481 0.089 Uiso 1 1 calc R U . . .
H19B H 0.345035 0.365130 0.247958 0.089 Uiso 1 1 calc R U . . .
H19C H 0.270194 0.383882 0.156566 0.089 Uiso 1 1 calc R U . . .
C01E C 0.401(3) 0.250000 0.062(2) 0.059(8) Uani 1 2 d S T P . .
H01G H 0.389742 0.285686 0.039225 0.088 Uiso 0.5 1 calc R U P B -1
H01H H 0.344903 0.226493 0.025290 0.088 Uiso 0.5 1 calc R U P B -1
H01I H 0.476282 0.237821 0.066121 0.088 Uiso 0.5 1 calc R U P B -1
B1 B 0.6016(15) 0.5363(10) 0.1870(14) 0.039(5) Uani 1 1 d D . . . .
B01G B 0.165(3) 0.250000 0.086(2) 0.041(7) Uani 1 2 d DS T P . .
C11 C 0.699(2) 0.5905(17) 0.4094(18) 0.109(15) Uani 1 1 d . . . . .
H11 H 0.750562 0.602622 0.460556 0.131 Uiso 1 1 calc R U . . .
C01I C 0.015(2) 0.3857(11) 0.2457(16) 0.071(6) Uani 1 1 d . . . . .
H01K H -0.017625 0.360087 0.274879 0.106 Uiso 1 1 calc R U . . .
H01L H -0.038393 0.414642 0.225153 0.106 Uiso 1 1 calc R U . . .
H01M H 0.084832 0.399507 0.284473 0.106 Uiso 1 1 calc R U . . .
C13 C 0.8321(16) 0.5729(15) 0.3150(16) 0.091(12) Uani 1 1 d . . . . .
H13A H 0.832184 0.543628 0.277367 0.136 Uiso 1 1 calc R U . . .
H13B H 0.894297 0.568728 0.367319 0.136 Uiso 1 1 calc R U . . .
H13C H 0.841016 0.606066 0.288194 0.136 Uiso 1 1 calc R U . . .
C9 C 0.514(2) 0.5979(17) 0.4498(17) 0.109(14) Uani 1 1 d . . . . .
H9A H 0.458890 0.625215 0.425043 0.164 Uiso 1 1 calc R U . . .
H9B H 0.566088 0.610421 0.503189 0.164 Uiso 1 1 calc R U . . .
H9C H 0.476026 0.566211 0.459460 0.164 Uiso 1 1 calc R U . . .
C10 C 0.583(2) 0.5846(14) 0.3877(15) 0.084(10) Uani 1 1 d . . . . .
C7 C 0.340(3) 0.560(2) 0.586(3) 0.152(9) Uani 1 1 d . . . . .
H7A H 0.325862 0.522299 0.580175 0.229 Uiso 1 1 calc R U . . .
H7B H 0.364857 0.569481 0.645795 0.229 Uiso 1 1 calc R U . . .
H7C H 0.398967 0.569479 0.562051 0.229 Uiso 1 1 calc R U . . .
C01P C 0.166(3) 0.250000 0.529(2) 0.067(4) Uani 1 2 d S T P . .
C8 C 0.089(3) 0.581(2) 0.568(2) 0.152(9) Uani 1 1 d . . . . .
H8A H 0.021843 0.599793 0.533287 0.229 Uiso 1 1 calc R U . . .
H8B H 0.106592 0.592805 0.626357 0.229 Uiso 1 1 calc R U . . .
H8C H 0.075387 0.543465 0.564415 0.229 Uiso 1 1 calc R U . . .
C3AA C 0.260(3) 0.250000 0.593(2) 0.067(4) Uani 1 2 d S T P . .
Cl1 Cl 0.1221(3) 0.48810(19) -0.0522(3) 0.0383(9) Uani 1 1 d . . . . .
Cl4 Cl -0.2700(6) 0.250000 0.1628(6) 0.083(3) Uani 1 2 d S T P . .
C4AA C 0.412(3) 0.195(2) 0.751(2) 0.152(9) Uani 1 1 d . . . . .
H4AA H 0.343338 0.191726 0.766627 0.229 Uiso 1 1 calc R U . . .
H4AB H 0.475873 0.201549 0.801575 0.229 Uiso 1 1 calc R U . . .
H4AC H 0.424419 0.162468 0.724472 0.229 Uiso 1 1 calc R U . . .
C2AA C 0.508(5) 0.250000 0.621(4) 0.152(9) Uani 1 2 d S T P . .
H2AA H 0.572033 0.271541 0.652227 0.229 Uiso 0.5 1 calc R U P C -1
H2AB H 0.474825 0.264512 0.564447 0.229 Uiso 0.5 1 calc R U P C -1
H2AC H 0.532905 0.213947 0.616894 0.229 Uiso 0.5 1 calc R U P C -1
C6 C 0.246(3) 0.670(2) 0.543(3) 0.152(9) Uani 1 1 d . . . . .
H6A H 0.266730 0.682304 0.494906 0.229 Uiso 1 1 calc R U . . .
H6B H 0.309771 0.675363 0.594496 0.229 Uiso 1 1 calc R U . . .
H6C H 0.181537 0.690254 0.547056 0.229 Uiso 1 1 calc R U . . .
H1 H 0.679(10) 0.535(8) 0.163(11) 0.04(5) Uiso 1 1 d D . . . .
H01J H 0.181(18) 0.250000 0.022(7) 0.02(6) Uiso 1 2 d DS . P . .

loop_
_atom_site_aniso_label
_atom_site_aniso_U_11
_atom_site_aniso_U_22
_atom_site_aniso_U_33
_atom_site_aniso_U_23
_atom_site_aniso_U_13
_atom_site_aniso_U_12
Au1 0.0223(3) 0.0462(4) 0.0269(3) -0.0006(3) 0.0046(2) 0.0004(3)
W002 0.0232(5) 0.0477(7) 0.0434(7) 0.000 0.0073(5) 0.000
W1 0.0178(4) 0.0718(6) 0.0279(4) -0.0091(4) 0.0058(3) -0.0006(4)
Au0A 0.0274(5) 0.0707(9) 0.0570(7) 0.000 0.0153(5) 0.000
S1 0.0166(18) 0.086(4) 0.029(2) -0.009(2) 0.0064(15) -0.001(2)
S008 0.064(5) 0.147(10) 0.036(4) 0.000 0.023(4) 0.000
Si1 0.055(4) 0.157(9) 0.042(3) -0.027(4) 0.015(3) 0.011(5)
N00A 0.020(10) 0.027(11) 0.048(13) 0.000 -0.013(9) 0.000
Si0A 0.148(15) 0.073(9) 0.111(12) 0.000 -0.019(10) 0.000
N6 0.014(6) 0.059(10) 0.031(7) 0.000(7) 0.005(5) 0.003(6)
C1 0.023(5) 0.084(9) 0.037(6) -0.009(6) 0.021(4) 0.010(5)
N3 0.016(6) 0.040(8) 0.043(8) -0.010(7) 0.006(6) -0.001(6)
N4 0.025(7) 0.047(10) 0.046(9) -0.006(7) 0.010(6) 0.004(7)
N00G 0.022(10) 0.016(10) 0.085(18) 0.000 0.008(11) 0.000
N5 0.023(7) 0.063(11) 0.025(7) 0.003(7) 0.005(5) -0.009(7)
N00I 0.022(7) 0.037(8) 0.039(8) 0.008(7) 0.000(6) 0.004(6)
C00J 0.013(6) 0.044(9) 0.056(9) 0.000 0.001(6) 0.000
N2 0.018(7) 0.095(15) 0.042(9) -0.016(9) 0.009(6) -0.003(8)
C00L 0.022(12) 0.022(12) 0.079(19) 0.000 0.026(12) 0.000
N00M 0.026(7) 0.032(8) 0.066(11) 0.007(7) 0.019(7) 0.001(6)
C00N 0.019(7) 0.041(9) 0.078(12) 0.000 -0.001(7) 0.000
O2 0.067(11) 0.101(15) 0.097(14) -0.031(12) 0.052(11) -0.001(11)
O1 0.069(11) 0.18(2) 0.048(9) 0.039(12) 0.032(9) 0.040(14)
C21 0.033(10) 0.052(13) 0.060(13) 0.001(10) 0.012(9) 0.004(9)
N1 0.015(7) 0.114(17) 0.040(9) -0.024(10) 0.011(6) -0.008(9)
C5 0.044(7) 0.103(12) 0.050(7) -0.005(9) 0.009(6) 0.008(9)
C16 0.039(10) 0.043(12) 0.056(12) 0.005(9) 0.010(9) -0.002(9)
O00U 0.073(12) 0.095(15) 0.069(11) 0.029(11) 0.004(9) 0.033(11)
C22 0.031(9) 0.068(14) 0.045(11) -0.004(10) 0.017(8) 0.009(10)
C00W 0.013(6) 0.044(9) 0.056(9) 0.000 0.001(6) 0.000
C00X 0.026(9) 0.034(10) 0.055(11) 0.012(9) -0.005(8) -0.003(7)
C00Y 0.037(14) 0.09(2) 0.018(12) 0.000 -0.009(10) 0.000
C3 0.023(5) 0.084(9) 0.037(6) -0.009(6) 0.021(4) 0.010(5)
C010 0.019(7) 0.041(9) 0.078(12) 0.000 -0.001(7) 0.000
C4 0.044(7) 0.103(12) 0.050(7) -0.005(9) 0.009(6) 0.008(9)
C14 0.021(9) 0.066(15) 0.076(15) -0.002(12) 0.016(9) -0.002(9)
C12 0.022(9) 0.15(3) 0.053(13) -0.058(15) 0.012(9) -0.009(12)
C23 0.028(9) 0.058(14) 0.065(13) -0.007(11) 0.011(9) 0.006(9)
C15 0.028(9) 0.050(12) 0.046(11) -0.012(9) 0.008(8) -0.001(8)
C016 0.026(9) 0.055(13) 0.064(13) -0.005(11) 0.013(9) 0.003(9)
C2 0.023(5) 0.084(9) 0.037(6) -0.009(6) 0.021(4) 0.010(5)
C17 0.029(9) 0.058(13) 0.058(12) 0.006(10) 0.025(9) 0.006(9)
C20 0.029(9) 0.060(14) 0.043(10) 0.004(10) 0.005(8) 0.001(9)
C18 0.055(14) 0.078(18) 0.080(17) 0.028(14) 0.039(13) 0.015(13)
C01B 0.044(11) 0.047(13) 0.079(15) 0.012(11) 0.026(11) -0.008(10)
C01C 0.059(12) 0.064(13) 0.079(14) 0.000 0.007(10) 0.000
C19 0.031(10) 0.091(19) 0.062(13) 0.000(13) 0.023(9) -0.019(11)
C01E 0.037(16) 0.047(18) 0.09(2) 0.000 0.013(15) 0.000
B1 0.010(8) 0.057(14) 0.051(12) -0.011(10) 0.012(8) 0.000(8)
B01G 0.033(15) 0.045(18) 0.049(18) 0.000 0.019(13) 0.000
C11 0.043(13) 0.22(4) 0.067(17) -0.08(2) 0.015(12) -0.026(19)
C01I 0.059(12) 0.064(13) 0.079(14) 0.000 0.007(10) 0.000
C13 0.019(9) 0.18(3) 0.073(16) -0.061(19) 0.018(10) -0.001(14)
C9 0.055(16) 0.20(4) 0.066(17) -0.06(2) 0.010(13) 0.00(2)
C10 0.052(14) 0.14(3) 0.047(13) -0.048(16) -0.003(11) -0.003(16)
C7 0.102(14) 0.24(3) 0.101(14) 0.003(17) 0.010(11) 0.028(18)
C01P 0.044(7) 0.103(12) 0.050(7) -0.005(9) 0.009(6) 0.008(9)
C8 0.102(14) 0.24(3) 0.101(14) 0.003(17) 0.010(11) 0.028(18)
C3AA 0.044(7) 0.103(12) 0.050(7) -0.005(9) 0.009(6) 0.008(9)
Cl1 0.0294(19) 0.047(2) 0.036(2) -0.0024(19) 0.0074(16) 0.0074(18)
Cl4 0.025(3) 0.132(9) 0.085(6) 0.000 0.006(4) 0.000
C4AA 0.102(14) 0.24(3) 0.101(14) 0.003(17) 0.010(11) 0.028(18)
C2AA 0.102(14) 0.24(3) 0.101(14) 0.003(17) 0.010(11) 0.028(18)
C6 0.102(14) 0.24(3) 0.101(14) 0.003(17) 0.010(11) 0.028(18)

loop_
_atom_type_symbol
_atom_type_description
_atom_type_scat_dispersion_real
_atom_type_scat_dispersion_imag
_atom_type_scat_source
C C 0.0181 0.0091 'International Tables Vol C Tables 4.2.6.8 and 6.1.1.4'
H H 0.0000 0.0000 'International Tables Vol C Tables 4.2.6.8 and 6.1.1.4'
Au Au -4.4197 7.2980 'International Tables Vol C Tables 4.2.6.8 and 6.1.1.4'
B B 0.0090 0.0039 'International Tables Vol C Tables 4.2.6.8 and 6.1.1.4'
Cl Cl 0.3639 0.7018 'International Tables Vol C Tables 4.2.6.8 and 6.1.1.4'
N N 0.0311 0.0180 'International Tables Vol C Tables 4.2.6.8 and 6.1.1.4'
O O 0.0492 0.0322 'International Tables Vol C Tables 4.2.6.8 and 6.1.1.4'
S S 0.3331 0.5567 'International Tables Vol C Tables 4.2.6.8 and 6.1.1.4'
Si Si 0.2541 0.3302 'International Tables Vol C Tables 4.2.6.8 and 6.1.1.4'
W W -5.4734 5.5774 'International Tables Vol C Tables 4.2.6.8 and 6.1.1.4'

loop_
_exptl_crystal_face_index_h
_exptl_crystal_face_index_k
_exptl_crystal_face_index_l
_exptl_crystal_face_perp_dist
-1 -1 10 0.0185
-1 -15 -4 0.0245
8 2 -2 0.0315
-8 -2 3 0.0415
2 -14 -6 0.0280
-1 15 3 0.0242
2 2 -11 0.0313

loop_
_geom_angle_atom_site_label_1
_geom_angle_atom_site_label_2
_geom_angle_atom_site_label_3
_geom_angle
_geom_angle_site_symmetry_1
_geom_angle_site_symmetry_3
_geom_angle_publ_flag
C1 Au1 W1 41.1(4) . . ?
C1 Au1 Cl1 174.5(5) . . ?
Cl1 Au1 W1 144.06(11) . . ?
N00A W002 Au0A 160.5(5) . . ?
N00A W002 N00M 84.9(5) . 4_565 ?
N00A W002 N00M 84.9(5) . . ?
N00M W002 Au0A 80.7(4) 4_565 . ?
N00M W002 Au0A 80.7(4) . . ?
N00M W002 N00M 84.8(9) 4_565 . ?
C00Y W002 Au0A 46.2(7) . . ?
C00Y W002 N00A 153.3(9) . . ?
C00Y W002 N00M 114.1(6) . 4_565 ?
C00Y W002 N00M 114.1(6) . . ?
C00Y W002 C016 78.1(7) . 4_565 ?
C00Y W002 C016 78.1(7) . . ?
C016 W002 Au0A 109.4(5) . . ?
C016 W002 Au0A 109.4(5) 4_565 . ?
C016 W002 N00A 83.6(7) 4_565 . ?
C016 W002 N00A 83.6(7) . . ?
C016 W002 N00M 89.8(8) . 4_565 ?
C016 W002 N00M 89.8(8) 4_565 . ?
C016 W002 N00M 167.7(7) 4_565 4_565 ?
C016 W002 N00M 167.7(7) . . ?
C016 W002 C016 93.2(12) 4_565 . ?
C1 W1 Au1 49.5(5) . . ?
C1 W1 N3 119.5(7) . . ?
C1 W1 N5 117.2(8) . . ?
C1 W1 N1 148.3(7) . . ?
C1 W1 C3 75.1(9) . . ?
C1 W1 C2 74.5(8) . . ?
N3 W1 Au1 82.3(3) . . ?
N3 W1 N5 85.0(5) . . ?
N5 W1 Au1 83.9(3) . . ?
N1 W1 Au1 162.2(4) . . ?
N1 W1 N3 84.3(6) . . ?
N1 W1 N5 83.2(6) . . ?
C3 W1 Au1 106.5(5) . . ?
C3 W1 N3 89.7(7) . . ?
C3 W1 N5 167.6(6) . . ?
C3 W1 N1 85.2(8) . . ?
C3 W1 C2 95.8(8) . . ?
C2 W1 Au1 108.3(6) . . ?
C2 W1 N3 166.0(6) . . ?
C2 W1 N5 87.0(7) . . ?
C2 W1 N1 83.3(7) . . ?
C00Y Au0A W002 44.2(8) . . ?
C00Y Au0A Cl4 170.4(9) . . ?
Cl4 Au0A W002 145.4(3) . . ?
C4 S1 C1 99.4(10) . . ?
C01P S008 C00Y 111.1(16) . . ?
C5 Si1 C7 108.0(16) . . ?
C5 Si1 C6 111.0(17) . . ?
C7 Si1 C6 106(2) . . ?
C8 Si1 C5 106.1(16) . . ?
C8 Si1 C7 114(2) . . ?
C8 Si1 C6 111(2) . . ?
N00G N00A W002 112.7(13) . . ?
C00J N00A W002 145(2) . . ?
C00J N00A N00G 102(2) . . ?
C3AA Si0A C2AA 105(2) . . ?
C4AA Si0A C3AA 113.1(17) 4_565 . ?
C4AA Si0A C3AA 113.1(17) . . ?
C4AA Si0A C4AA 99(3) 4_565 . ?
C4AA Si0A C2AA 113.5(19) . . ?
C4AA Si0A C2AA 113.5(19) 4_565 . ?
N5 N6 B1 119.7(14) . . ?
C22 N6 N5 108.5(16) . . ?
C22 N6 B1 131.2(14) . . ?
W1 C1 Au1 89.4(6) . . ?
S1 C1 Au1 110.1(9) . . ?
S1 C1 W1 160.5(12) . . ?
N4 N3 W1 119.0(11) . . ?
C15 N3 W1 134.0(12) . . ?
C15 N3 N4 106.8(15) . . ?
N3 N4 B1 118.9(15) . . ?
C17 N4 N3 109.0(15) . . ?
C17 N4 B1 131.4(15) . . ?
N00A N00G B01G 127(2) . . ?
C00L N00G N00A 107(2) . . ?
C00L N00G B01G 126(3) . . ?
N6 N5 W1 118.0(12) . . ?
C20 N5 W1 134.5(12) . . ?
C20 N5 N6 106.9(16) . . ?
N00M N00I B01G 119.5(17) . . ?
C00X N00I N00M 107.7(16) . . ?
C00X N00I B01G 132.5(19) . . ?
N00A C00J C01C 115(3) . . ?
C00N C00J N00A 116(3) . . ?
C00N C00J C01C 129(3) . . ?
N1 N2 B1 121.1(14) . . ?
C12 N2 N1 108.7(15) . . ?
C12 N2 B1 130.1(15) . . ?
N00G C00L C00N 108(3) . . ?
N00G C00L C01E 121(3) . . ?
C00N C00L C01E 131(2) . . ?
N00I N00M W002 120.3(11) . . ?
C00W N00M W002 133.4(14) . . ?
C00W N00M N00I 106.3(15) . . ?
C00J C00N C00L 107(2) . . ?
C00J C00N H00N 126.5 . . ?
C00L C00N H00N 126.5 . . ?
C22 C21 H21 126.8 . . ?
C22 C21 C20 106(2) . . ?
C20 C21 H21 126.8 . . ?
N2 N1 W1 117.6(11) . . ?
C10 N1 W1 136.4(15) . . ?
C10 N1 N2 105.4(17) . . ?
C4 C5 Si1 178(3) . . ?
C15 C16 H16 126.5 . . ?
C15 C16 C17 107.1(19) . . ?
C17 C16 H16 126.5 . . ?
N6 C22 C21 109.2(16) . . ?
N6 C22 C23 122.0(19) . . ?
C21 C22 C23 129(2) . . ?
N00M C00W C010 109.5(18) . . ?
N00M C00W C01I 123.1(19) . . ?
C010 C00W C01I 127(2) . . ?
N00I C00X C01B 119.8(19) . . ?
C010 C00X N00I 109.8(19) . . ?
C010 C00X C01B 130.4(19) . . ?
W002 C00Y Au0A 89.6(10) . . ?
S008 C00Y W002 151.9(16) . . ?
S008 C00Y Au0A 118.5(16) . . ?
O2 C3 W1 176.7(18) . . ?
C00W C010 H010 126.7 . . ?
C00X C010 C00W 106.6(19) . . ?
C00X C010 H010 126.7 . . ?
C5 C4 S1 177(2) . . ?
H14A C14 H14B 109.5 . . ?
H14A C14 H14C 109.5 . . ?
H14B C14 H14C 109.5 . . ?
C15 C14 H14A 109.5 . . ?
C15 C14 H14B 109.5 . . ?
C15 C14 H14C 109.5 . . ?
N2 C12 C11 109.6(18) . . ?
N2 C12 C13 121.5(18) . . ?
C11 C12 C13 129(2) . . ?
C22 C23 H23A 109.5 . . ?
C22 C23 H23B 109.5 . . ?
C22 C23 H23C 109.5 . . ?
H23A C23 H23B 109.5 . . ?
H23A C23 H23C 109.5 . . ?
H23B C23 H23C 109.5 . . ?
N3 C15 C16 109.2(17) . . ?
N3 C15 C14 123.4(18) . . ?
C16 C15 C14 127(2) . . ?
O00U C016 W002 179(2) . . ?
O1 C2 W1 178(2) . . ?
N4 C17 C16 107.9(16) . . ?
N4 C17 C18 121.7(18) . . ?
C16 C17 C18 130(2) . . ?
N5 C20 C21 109.1(18) . . ?
N5 C20 C19 123.2(19) . . ?
C21 C20 C19 128(2) . . ?
C17 C18 H18A 109.5 . . ?
C17 C18 H18B 109.5 . . ?
C17 C18 H18C 109.5 . . ?
H18A C18 H18B 109.5 . . ?
H18A C18 H18C 109.5 . . ?
H18B C18 H18C 109.5 . . ?
C00X C01B H01A 109.5 . . ?
C00X C01B H01B 109.5 . . ?
C00X C01B H01C 109.5 . . ?
H01A C01B H01B 109.5 . . ?
H01A C01B H01C 109.5 . . ?
H01B C01B H01C 109.5 . . ?
C00J C01C H01D 109.5 . . ?
C00J C01C H01E 109.5 . . ?
C00J C01C H01F 109.5 . . ?
H01D C01C H01E 109.5 . . ?
H01D C01C H01F 109.5 . . ?
H01E C01C H01F 109.5 . . ?
C20 C19 H19A 109.5 . . ?
C20 C19 H19B 109.5 . . ?
C20 C19 H19C 109.5 . . ?
H19A C19 H19B 109.5 . . ?
H19A C19 H19C 109.5 . . ?
H19B C19 H19C 109.5 . . ?
C00L C01E H01G 109.5 . . ?
C00L C01E H01H 109.5 . . ?
C00L C01E H01I 109.5 . . ?
H01G C01E H01H 109.5 . . ?
H01G C01E H01I 109.5 . . ?
H01H C01E H01I 109.5 . . ?
N6 B1 N4 109.8(14) . . ?
N6 B1 H1 109(10) . . ?
N4 B1 H1 101(9) . . ?
N2 B1 N6 110.0(17) . . ?
N2 B1 N4 110.2(17) . . ?
N2 B1 H1 116(9) . . ?
N00G B01G H01J 109(10) . . ?
N00I B01G N00G 107.3(16) . . ?
N00I B01G N00G 107.3(16) 4_565 . ?
N00I B01G N00I 109(2) 4_565 . ?
N00I B01G H01J 112(5) . . ?
N00I B01G H01J 112(5) 4_565 . ?
C12 C11 H11 128.8 . . ?
C10 C11 C12 102(2) . . ?
C10 C11 H11 128.8 . . ?
C00W C01I H01K 109.5 . . ?
C00W C01I H01L 109.5 . . ?
C00W C01I H01M 109.5 . . ?
H01K C01I H01L 109.5 . . ?
H01K C01I H01M 109.5 . . ?
H01L C01I H01M 109.5 . . ?
C12 C13 H13A 109.5 . . ?
C12 C13 H13B 109.5 . . ?
C12 C13 H13C 109.5 . . ?
H13A C13 H13B 109.5 . . ?
H13A C13 H13C 109.5 . . ?
H13B C13 H13C 109.5 . . ?
H9A C9 H9B 109.5 . . ?
H9A C9 H9C 109.5 . . ?
H9B C9 H9C 109.5 . . ?
C10 C9 H9A 109.5 . . ?
C10 C9 H9B 109.5 . . ?
C10 C9 H9C 109.5 . . ?
N1 C10 C11 114(2) . . ?
N1 C10 C9 123(2) . . ?
C11 C10 C9 123(2) . . ?
Si1 C7 H7A 109.5 . . ?
Si1 C7 H7B 109.5 . . ?
Si1 C7 H7C 109.5 . . ?
H7A C7 H7B 109.5 . . ?
H7A C7 H7C 109.5 . . ?
H7B C7 H7C 109.5 . . ?
C3AA C01P S008 173(3) . . ?
Si1 C8 H8A 109.5 . . ?
Si1 C8 H8B 109.5 . . ?
Si1 C8 H8C 109.5 . . ?
H8A C8 H8B 109.5 . . ?
H8A C8 H8C 109.5 . . ?
H8B C8 H8C 109.5 . . ?
C01P C3AA Si0A 177(3) . . ?
Si0A C4AA H4AA 109.5 . . ?
Si0A C4AA H4AB 109.5 . . ?
Si0A C4AA H4AC 109.5 . . ?
H4AA C4AA H4AB 109.5 . . ?
H4AA C4AA H4AC 109.5 . . ?
H4AB C4AA H4AC 109.5 . . ?
Si0A C2AA H2AA 109.5 . . ?
Si0A C2AA H2AB 109.5 . . ?
Si0A C2AA H2AC 109.5 . . ?
H2AA C2AA H2AB 109.5 . . ?
H2AA C2AA H2AC 109.5 . . ?
H2AB C2AA H2AC 109.5 . . ?
Si1 C6 H6A 109.5 . . ?
Si1 C6 H6B 109.5 . . ?
Si1 C6 H6C 109.5 . . ?
H6A C6 H6B 109.5 . . ?
H6A C6 H6C 109.5 . . ?
H6B C6 H6C 109.5 . . ?

loop_
_geom_bond_atom_site_label_1
_geom_bond_atom_site_label_2
_geom_bond_distance
_geom_bond_site_symmetry_2
_geom_bond_publ_flag
Au1 W1 2.7950(10) . ?
Au1 C1 2.126(17) . ?
Au1 Cl1 2.294(4) . ?
W002 Au0A 2.7764(16) . ?
W002 N00A 2.15(2) . ?
W002 N00M 2.205(16) . ?
W002 N00M 2.205(16) 4_565 ?
W002 C00Y 1.93(3) . ?
W002 C016 2.01(2) 4_565 ?
W002 C016 2.01(2) . ?
W1 C1 1.838(16) . ?
W1 N3 2.218(15) . ?
W1 N5 2.227(17) . ?
W1 N1 2.200(15) . ?
W1 C3 1.94(2) . ?
W1 C2 2.02(2) . ?
Au0A C00Y 2.00(2) . ?
Au0A Cl4 2.269(8) . ?
S1 C1 1.736(15) . ?
S1 C4 1.69(2) . ?
S008 C00Y 1.71(3) . ?
S008 C01P 1.58(3) . ?
Si1 C5 1.83(2) . ?
Si1 C7 1.84(4) . ?
Si1 C8 1.81(4) . ?
Si1 C6 1.88(5) . ?
N00A N00G 1.45(3) . ?
N00A C00J 1.36(3) . ?
Si0A C3AA 1.82(4) . ?
Si0A C4AA 1.80(5) 4_565 ?
Si0A C4AA 1.80(5) . ?
Si0A C2AA 1.89(6) . ?
N6 N5 1.398(18) . ?
N6 C22 1.34(3) . ?
N6 B1 1.53(3) . ?
N3 N4 1.383(19) . ?
N3 C15 1.34(3) . ?
N4 C17 1.33(3) . ?
N4 B1 1.55(3) . ?
N00G C00L 1.38(3) . ?
N00G B01G 1.55(4) . ?
N5 C20 1.34(3) . ?
N00I N00M 1.38(2) . ?
N00I C00X 1.35(2) . ?
N00I B01G 1.54(2) . ?
C00J C00N 1.26(4) . ?
C00J C01C 1.49(4) . ?
N2 N1 1.39(2) . ?
N2 C12 1.33(2) . ?
N2 B1 1.51(3) . ?
C00L C00N 1.39(4) . ?
C00L C01E 1.49(4) . ?
N00M C00W 1.35(2) . ?
C00N H00N 0.9300 . ?
O2 C3 1.19(3) . ?
O1 C2 1.13(3) . ?
C21 H21 0.9300 . ?
C21 C22 1.36(3) . ?
C21 C20 1.40(3) . ?
N1 C10 1.32(3) . ?
C5 C4 1.21(3) . ?
C16 H16 0.9300 . ?
C16 C15 1.36(3) . ?
C16 C17 1.37(3) . ?
O00U C016 1.13(3) . ?
C22 C23 1.50(2) . ?
C00W C010 1.36(3) . ?
C00W C01I 1.50(3) . ?
C00X C010 1.33(3) . ?
C00X C01B 1.50(3) . ?
C010 H010 0.9300 . ?
C14 H14A 0.9600 . ?
C14 H14B 0.9600 . ?
C14 H14C 0.9600 . ?
C14 C15 1.52(2) . ?
C12 C11 1.42(3) . ?
C12 C13 1.50(3) . ?
C23 H23A 0.9600 . ?
C23 H23B 0.9600 . ?
C23 H23C 0.9600 . ?
C17 C18 1.51(3) . ?
C20 C19 1.51(3) . ?
C18 H18A 0.9600 . ?
C18 H18B 0.9600 . ?
C18 H18C 0.9600 . ?
C01B H01A 0.9600 . ?
C01B H01B 0.9600 . ?
C01B H01C 0.9600 . ?
C01C H01D 0.9600 . ?
C01C H01E 0.9600 . ?
C01C H01F 0.9600 . ?
C19 H19A 0.9600 . ?
C19 H19B 0.9600 . ?
C19 H19C 0.9600 . ?
C01E H01G 0.9600 . ?
C01E H01H 0.9600 . ?
C01E H01I 0.9600 . ?
B1 H1 1.15(2) . ?
B01G H01J 1.15(2) . ?
C11 H11 0.9300 . ?
C11 C10 1.37(3) . ?
C01I H01K 0.9600 . ?
C01I H01L 0.9600 . ?
C01I H01M 0.9600 . ?
C13 H13A 0.9600 . ?
C13 H13B 0.9600 . ?
C13 H13C 0.9600 . ?
C9 H9A 0.9600 . ?
C9 H9B 0.9600 . ?
C9 H9C 0.9600 . ?
C9 C10 1.56(3) . ?
C7 H7A 0.9600 . ?
C7 H7B 0.9600 . ?
C7 H7C 0.9600 . ?
C01P C3AA 1.30(4) . ?
C8 H8A 0.9600 . ?
C8 H8B 0.9600 . ?
C8 H8C 0.9600 . ?
C4AA H4AA 0.9600 . ?
C4AA H4AB 0.9600 . ?
C4AA H4AC 0.9600 . ?
C2AA H2AA 0.9600 . ?
C2AA H2AB 0.9600 . ?
C2AA H2AC 0.9600 . ?
C6 H6A 0.9600 . ?
C6 H6B 0.9600 . ?
C6 H6C 0.9600 . ?

loop_
_geom_torsion_atom_site_label_1
_geom_torsion_atom_site_label_2
_geom_torsion_atom_site_label_3
_geom_torsion_atom_site_label_4
_geom_torsion
_geom_torsion_site_symmetry_1
_geom_torsion_site_symmetry_2
_geom_torsion_site_symmetry_3
_geom_torsion_site_symmetry_4
_geom_torsion_publ_flag
Au1 W1 C1 S1 -176(5) . . . . ?
W002 N00A N00G C00L 180.000(2) . . . . ?
W002 N00A N00G B01G 0.000(3) . . . . ?
W002 N00A C00J C00N 180.000(4) . . . . ?
W002 N00A C00J C01C 0.000(8) . . . . ?
W002 N00M C00W C010 179.7(12) . . . . ?
W002 N00M C00W C01I 0(3) . . . . ?
W1 N3 N4 C17 -177.6(13) . . . . ?
W1 N3 N4 B1 -6(2) . . . . ?
W1 N3 C15 C16 177.0(13) . . . . ?
W1 N3 C15 C14 -3(3) . . . . ?
W1 N5 C20 C21 -169.2(13) . . . . ?
W1 N5 C20 C19 10(3) . . . . ?
W1 N1 C10 C11 -176(3) . . . . ?
W1 N1 C10 C9 8(6) . . . . ?
N00A N00G C00L C00N 0.000(3) . . . . ?
N00A N00G C00L C01E 180.000(2) . . . . ?
N00A N00G B01G N00I -58.3(15) . . . 4_565 ?
N00A N00G B01G N00I 58.3(15) . . . . ?
N00A C00J C00N C00L 0.000(4) . . . . ?
N6 N5 C20 C21 0(2) . . . . ?
N6 N5 C20 C19 179.8(17) . . . . ?
N3 W1 C1 Au1 46.8(11) . . . . ?
N3 W1 C1 S1 -129(4) . . . . ?
N3 N4 C17 C16 1(2) . . . . ?
N3 N4 C17 C18 -180(2) . . . . ?
N3 N4 B1 N6 65(2) . . . . ?
N3 N4 B1 N2 -56(2) . . . . ?
N4 N3 C15 C16 2(2) . . . . ?
N4 N3 C15 C14 -178.6(18) . . . . ?
N00G N00A C00J C00N 0.000(4) . . . . ?
N00G N00A C00J C01C 180.000(4) . . . . ?
N00G C00L C00N C00J 0.000(4) . . . . ?
N5 W1 C1 Au1 -53.4(10) . . . . ?
N5 W1 C1 S1 131(4) . . . . ?
N5 N6 C22 C21 0(2) . . . . ?
N5 N6 C22 C23 -177.1(17) . . . . ?
N5 N6 B1 N4 -60.6(19) . . . . ?
N5 N6 B1 N2 60.7(19) . . . . ?
N00I N00M C00W C010 3.1(19) . . . . ?
N00I N00M C00W C01I -177.0(17) . . . . ?
N00I C00X C010 C00W 1(2) . . . . ?
C00J N00A N00G C00L 0.000(3) . . . . ?
C00J N00A N00G B01G 180.000(3) . . . . ?
N2 N1 C10 C11 -5(4) . . . . ?
N2 N1 C10 C9 179(3) . . . . ?
N2 C12 C11 C10 -1(4) . . . . ?
C00L N00G B01G N00I -121.7(15) . . . . ?
C00L N00G B01G N00I 121.7(15) . . . 4_565 ?
N00M N00I C00X C010 1(2) . . . . ?
N00M N00I C00X C01B -177.1(16) . . . . ?
N00M N00I B01G N00G -52(2) . . . . ?
N00M N00I B01G N00I 63(3) . . . 4_565 ?
N00M C00W C010 C00X -3(2) . . . . ?
N1 W1 C1 Au1 -178.8(13) . . . . ?
N1 W1 C1 S1 5(6) . . . . ?
N1 N2 C12 C11 -2(4) . . . . ?
N1 N2 C12 C13 180(3) . . . . ?
N1 N2 B1 N6 -57(3) . . . . ?
N1 N2 B1 N4 64(3) . . . . ?
C22 N6 N5 W1 171.1(12) . . . . ?
C22 N6 N5 C20 -0.5(19) . . . . ?
C22 N6 B1 N4 129.2(19) . . . . ?
C22 N6 B1 N2 -109(2) . . . . ?
C22 C21 C20 N5 0(2) . . . . ?
C22 C21 C20 C19 -180(2) . . . . ?
C00X N00I N00M W002 -179.6(11) . . . . ?
C00X N00I N00M C00W -2.4(18) . . . . ?
C00X N00I B01G N00G 120(2) . . . . ?
C00X N00I B01G N00I -124(2) . . . 4_565 ?
C3 W1 C1 Au1 127.8(10) . . . . ?
C3 W1 C1 S1 -48(4) . . . . ?
C4 S1 C1 Au1 179.9(13) . . . . ?
C4 S1 C1 W1 -4(5) . . . . ?
C12 N2 N1 W1 177(2) . . . . ?
C12 N2 N1 C10 4(3) . . . . ?
C12 N2 B1 N6 119(3) . . . . ?
C12 N2 B1 N4 -120(3) . . . . ?
C12 C11 C10 N1 4(5) . . . . ?
C12 C11 C10 C9 180(4) . . . . ?
C15 N3 N4 C17 -1(2) . . . . ?
C15 N3 N4 B1 170.0(16) . . . . ?
C15 C16 C17 N4 0(3) . . . . ?
C15 C16 C17 C18 -179(2) . . . . ?
C2 W1 C1 Au1 -131.7(10) . . . . ?
C2 W1 C1 S1 52(4) . . . . ?
C17 N4 B1 N6 -125(2) . . . . ?
C17 N4 B1 N2 113(2) . . . . ?
C17 C16 C15 N3 -1(2) . . . . ?
C17 C16 C15 C14 179(2) . . . . ?
C20 C21 C22 N6 0(2) . . . . ?
C20 C21 C22 C23 177(2) . . . . ?
C01B C00X C010 C00W 178.7(18) . . . . ?
C01C C00J C00N C00L 180.000(5) . . . . ?
C01E C00L C00N C00J 180.000(3) . . . . ?
B1 N6 N5 W1 -1.1(19) . . . . ?
B1 N6 N5 C20 -172.7(16) . . . . ?
B1 N6 C22 C21 171.4(18) . . . . ?
B1 N6 C22 C23 -6(3) . . . . ?
B1 N4 C17 C16 -169.4(19) . . . . ?
B1 N4 C17 C18 10(4) . . . . ?
B1 N2 N1 W1 -6(3) . . . . ?
B1 N2 N1 C10 -179(2) . . . . ?
B1 N2 C12 C11 -178(3) . . . . ?
B1 N2 C12 C13 3(5) . . . . ?
B01G N00G C00L C00N 180.000(3) . . . . ?
B01G N00G C00L C01E 0.000(3) . . . . ?
B01G N00I N00M W002 -5(2) . . . . ?
B01G N00I N00M C00W 171.7(16) . . . . ?
B01G N00I C00X C010 -172(2) . . . . ?
B01G N00I C00X C01B 10(3) . . . . ?
C01I C00W C010 C00X 177.5(19) . . . . ?
C13 C12 C11 C10 177(4) . . . . ?
C01P S008 C00Y W002 0.000(7) . . . . ?
C01P S008 C00Y Au0A 180.000(2) . . . . ?

loop_
_exptl_oxdiff_crystal_face_indexfrac_h
_exptl_oxdiff_crystal_face_indexfrac_k
_exptl_oxdiff_crystal_face_indexfrac_l
_exptl_oxdiff_crystal_face_x
_exptl_oxdiff_crystal_face_y
_exptl_oxdiff_crystal_face_z
-0.9982 -1.1527 10.4835 0.0234 0.1061 0.9941
-0.8234 -14.7290 -3.7316 0.3724 -0.8981 -0.2338
7.8642 2.2499 -2.2097 0.7552 0.6465 -0.1079
-7.8996 -2.4690 3.2955 -0.7421 -0.6356 0.2128
1.7514 -13.7342 -5.6526 0.6005 -0.7005 -0.3856
-1.4421 15.3767 3.2154 -0.6437 0.7518 0.1431
1.5587 2.2559 -10.5314 -0.0002 -0.0093 -1.0000
